data_2103548
loop_
_publ_author_name
'Cai, Jiwen'
'Hu, Xiaopeng'
'Feng, Xiaolong'
'Ji, Liangnian'
'Bernal, Ivan'

_publ_section_title
;
 Structures of three <i>cis</i>-\b~1~ and three <i>cis</i>-\b~2~
 isomers of [Co(trien)(aminoacidato)]^2+^ complexes
;
_journal_issue 1
_journal_name_full 'Acta Crystallographica Section B'
_journal_page_first 45
_journal_page_last 53
_journal_paper_doi 10.1107/S0108768100013896
_journal_volume 57
_journal_year 2001
_chemical_formula_moiety 'C11 H23 Co1 N5 O3 +, Cl1 O4 -'
_chemical_formula_sum 'C11 H23 Cl Co N5 O7'
_chemical_formula_weight 431.72
_chemical_name_common '[Co(trien)(L-pyro)](ClO4)'
_chemical_name_systematic
;
 (L-pyroglutamicacidato)-(triethylenetetramine)-cobalt(III) perchlorate
;
_space_group_IT_number 19
_symmetry_cell_setting orthorhombic
_symmetry_space_group_name_Hall 'P 2ac 2ab'
_symmetry_space_group_name_H-M 'P 21 21 21'
_audit_creation_method SHELXL97
_cell_angle_alpha 90.00
_cell_angle_beta 90.00
_cell_angle_gamma 90.00
_cell_formula_units_Z 4
_cell_length_a 9.4009(5)
_cell_length_b 13.3659(8)
_cell_length_c 13.6588(8)
_cell_measurement_temperature 293(2)
_cell_volume 1716.25(17)
_computing_cell_refinement 'Bruker SMART (Bruker, 1998a)'
_computing_data_collection 'Bruker SMART (Bruker, 1998a)'
_computing_data_reduction 'Bruker SAINT+ & SHELXTL(Bruker, 1999 & 1998b)'
_computing_molecular_graphics 'Bruker SHELXTL'
_computing_publication_material 'Bruker SHELXTL'
_computing_structure_refinement 'SHELXL97 (Sheldrick, 1997)'
_computing_structure_solution 'SHELXS97 (Sheldrick, 1997)'
_diffrn_ambient_temperature 293(2)
_diffrn_measured_fraction_theta_full .998
_diffrn_measured_fraction_theta_max .998
_diffrn_measurement_device_type 'Bruker SMART CCD area detector'
_diffrn_measurement_method '\f and \w scans'
_diffrn_radiation_monochromator graphite
_diffrn_radiation_source 'fine-focus sealed tube'
_diffrn_radiation_type MoK\a
_diffrn_radiation_wavelength .71073
_diffrn_reflns_av_R_equivalents .0438
_diffrn_reflns_av_sigmaI/netI .0391
_diffrn_reflns_limit_h_max 10
_diffrn_reflns_limit_h_min -12
_diffrn_reflns_limit_k_max 17
_diffrn_reflns_limit_k_min -15
_diffrn_reflns_limit_l_max 17
_diffrn_reflns_limit_l_min -17
_diffrn_reflns_number 10571
_diffrn_reflns_theta_full 27.54
_diffrn_reflns_theta_max 27.54
_diffrn_reflns_theta_min 2.13
_exptl_absorpt_coefficient_mu 1.201
_exptl_absorpt_correction_T_max .7696
_exptl_absorpt_correction_T_min .7145
_exptl_absorpt_correction_type none
_exptl_absorpt_process_details 'SADABS (Blessing, 1995)'
_exptl_crystal_colour red
_exptl_crystal_density_diffrn 1.671
_exptl_crystal_density_method 'not measured'
_exptl_crystal_description block
_exptl_crystal_F_000 896
_exptl_crystal_size_max .30
_exptl_crystal_size_mid .25
_exptl_crystal_size_min .23
_refine_diff_density_max .649
_refine_diff_density_min -.345
_refine_ls_abs_structure_details 'Flack H D (1983), Acta Cryst. A39, 876-881'
_refine_ls_abs_structure_Flack .001(15)
_refine_ls_extinction_coef .0015(8)
_refine_ls_extinction_method SHELXL
_refine_ls_goodness_of_fit_ref 1.053
_refine_ls_hydrogen_treatment mixed
_refine_ls_matrix_type full
_refine_ls_number_parameters 227
_refine_ls_number_reflns 3939
_refine_ls_number_restraints 0
_refine_ls_restrained_S_all 1.053
_refine_ls_R_factor_all .0410
_refine_ls_R_factor_gt .0366
_refine_ls_shift/su_max .000
_refine_ls_shift/su_mean .000
_refine_ls_structure_factor_coef Fsqd
_refine_ls_weighting_details 'calc w=1/[\s^2^(Fo^2^)+(0.0610P)^2^] where P=(Fo^2^+2Fc^2^)/3'
_refine_ls_weighting_scheme calc
_refine_ls_wR_factor_ref .0943
_reflns_number_gt 3573
_reflns_number_total 3939
_reflns_threshold_expression I>2\s(I)
_cod_data_source_file bm0032.cif
_cod_data_source_block 3
_cod_depositor_comments
;
The following automatic conversions were performed:
'_symmetry_cell_setting' value 'Orthorhombic' changed to 'orthorhombic'
according to '/home/saulius/struct/CIF-dictionaries/cif_core.dic'
dictionary named 'cif_core.dic' version 2.4.1 from 2010-06-29.

Automatic conversion script
Id: cif_fix_enum 1527 2010-12-29 10:47:43Z saulius 

The following automatic conversions were performed:

'_symmetry_cell_setting' value 'Orthorhombic' changed to
'orthorhombic' according to
/home/saulius/struct/CIF-dictionaries/cif_core.dic dictionary named
'cif_core.dic' version 2.4.1 from 2010-06-29.

Automatic conversion script
Id: cif_fix_values 1715 2011-07-08 13:25:40Z adriana 
;
_cod_database_code 2103548

loop_
_symmetry_equiv_pos_as_xyz
'x, y, z'
'-x+1/2, -y, z+1/2'
'-x, y+1/2, -z+1/2'
'x+1/2, -y+1/2, -z'

loop_
_atom_site_label
_atom_site_fract_x
_atom_site_fract_y
_atom_site_fract_z
_atom_site_U_iso_or_equiv
_atom_site_adp_type
_atom_site_calc_flag
_atom_site_refinement_flags
_atom_site_occupancy
_atom_site_type_symbol
Co1 .09692(4) .42381(3) .06786(2) .02530(11) Uani d . 1 Co
Cl1 -.31468(10) .66230(7) .17022(7) .0512(2) Uani d . 1 Cl
C6 .3642(3) .3419(3) .1201(3) .0427(7) Uani d . 1 C
H6A .3665 .3442 .1911 .051 Uiso calc R 1 H
H6B .4372 .2959 .0979 .051 Uiso calc R 1 H
C5 .3898(3) .4439(2) .0788(2) .0408(7) Uani d . 1 C
H5A .4729 .4743 .1087 .049 Uiso calc R 1 H
H5B .4047 .4404 .0086 .049 Uiso calc R 1 H
C4 .2487(3) .6035(2) .0569(3) .0463(8) Uani d . 1 C
H4A .2714 .6010 -.0124 .056 Uiso calc R 1 H
H4B .3132 .6500 .0886 .056 Uiso calc R 1 H
C3 .0955(3) .6358(2) .0719(3) .0466(7) Uani d . 1 C
H3A .0810 .6550 .1397 .056 Uiso calc R 1 H
H3B .0747 .6932 .0309 .056 Uiso calc R 1 H
C2 -.0562(4) .5532(3) -.0545(3) .0511(9) Uani d . 1 C
H2A -.0817 .6211 -.0722 .061 Uiso calc R 1 H
H2B -.1406 .5118 -.0597 .061 Uiso calc R 1 H
C1 .0573(4) .5148(3) -.1226(2) .0511(9) Uani d . 1 C
H1A .0154 .4963 -.1849 .061 Uiso calc R 1 H
H1B .1276 .5666 -.1342 .061 Uiso calc R 1 H
C7 -.1465(3) .3202(2) .1131(2) .0340(6) Uani d . 1 C
C8 -.0770(3) .3377(2) .21145(19) .0316(6) Uani d . 1 C
H8A -.0317 .2751 .2321 .038 Uiso calc R 1 H
C9 -.1685(3) .3750(3) .2949(2) .0412(7) Uani d . 1 C
H9A -.2079 .3199 .3323 .049 Uiso calc R 1 H
H9B -.2455 .4168 .2713 .049 Uiso calc R 1 H
C10 -.0631(3) .4347(3) .3550(2) .0480(9) Uani d . 1 C
H10A -.0207 .3937 .4058 .058 Uiso calc R 1 H
H10B -.1085 .4922 .3850 .058 Uiso calc R 1 H
C11 .0485(3) .4674(3) .2801(2) .0361(7) Uani d . 1 C
N4 .2210(3) .30781(18) .08557(18) .0336(5) Uani d . 1 N
H4C .1826 .2658 .1298 .040 Uiso calc R 1 H
H4D .2300 .2747 .0285 .040 Uiso calc R 1 H
N3 .2609(3) .50246(19) .10136(18) .0326(5) Uani d . 1 N
H3C .2590 .5110 .1674 .039 Uiso calc R 1 H
N2 -.0025(3) .55078(19) .04602(19) .0377(6) Uani d . 1 N
H2C -.0785 .5531 .0873 .045 Uiso calc R 1 H
N1 .1264(2) .42547(19) -.07653(16) .0343(5) Uani d . 1 N
H1C .2203 .4264 -.0895 .041 Uiso calc R 1 H
H1D .0897 .3693 -.1027 .041 Uiso calc R 1 H
N5 .0338(2) .41332(19) .20015(16) .0307(5) Uani d . 1 N
O1 -.0722(2) .34780(16) .03915(13) .0356(5) Uani d . 1 O
O2 -.2642(2) .2797(2) .10631(18) .0518(6) Uani d . 1 O
O3 .1389(3) .5341(2) .29426(17) .0507(6) Uani d . 1 O
O4 -.2419(10) .6414(4) .2539(5) .213(4) Uani d . 1 O
O5 -.2278(6) .7426(5) .1454(7) .178(3) Uani d . 1 O
O6 -.4496(5) .6894(5) .1858(5) .185(3) Uani d . 1 O
O7 -.2997(4) .5756(4) .1138(4) .1223(18) Uani d . 1 O

loop_
_atom_site_aniso_label
_atom_site_aniso_U_11
_atom_site_aniso_U_22
_atom_site_aniso_U_33
_atom_site_aniso_U_12
_atom_site_aniso_U_13
_atom_site_aniso_U_23
Co1 .02347(17) .02985(18) .02259(16) -.00162(14) .00177(14) -.00275(14)
Cl1 .0433(4) .0492(5) .0609(5) .0002(4) -.0016(4) -.0107(4)
C6 .0327(16) .0486(19) .0468(18) .0102(13) -.0043(13) -.0042(15)
C5 .0234(13) .0503(18) .0486(17) -.0024(12) .0038(13) -.0007(14)
C4 .0420(16) .0360(15) .061(2) -.0083(12) .0014(17) .0037(15)
C3 .0502(17) .0336(15) .0560(18) .0048(14) -.006(2) -.0049(14)
C2 .0504(19) .053(2) .050(2) .0138(15) -.0136(16) .0032(15)
C1 .058(2) .062(2) .0338(16) .0100(17) -.0004(15) .0087(16)
C7 .0326(14) .0363(16) .0332(15) -.0070(12) .0042(12) -.0083(12)
C8 .0311(14) .0338(13) .0298(13) -.0018(12) .0037(11) -.0022(11)
C9 .0351(16) .056(2) .0322(15) -.0043(14) .0073(13) -.0015(14)
C10 .0417(17) .075(2) .0277(14) -.0068(17) .0081(12) -.0120(15)
C11 .0282(14) .0516(17) .0285(14) -.0023(13) -.0028(11) -.0050(13)
N4 .0375(13) .0336(12) .0298(13) .0013(10) .0044(10) -.0013(10)
N3 .0268(11) .0369(13) .0340(12) -.0052(10) .0007(9) .0005(10)
N2 .0291(12) .0438(14) .0401(15) .0074(10) .0019(10) .0002(11)
N1 .0335(11) .0416(12) .0279(11) -.0043(10) .0030(9) -.0019(11)
N5 .0270(11) .0410(13) .0242(10) -.0043(10) .0041(9) -.0076(10)
O1 .0319(11) .0480(12) .0269(9) -.0126(9) .0007(8) -.0073(8)
O2 .0449(13) .0629(16) .0475(13) -.0269(12) .0081(10) -.0116(12)
O3 .0468(14) .0690(16) .0363(12) -.0188(12) -.0006(10) -.0160(11)
O4 .344(11) .123(5) .171(6) .072(6) -.132(7) -.026(4)
O5 .140(5) .114(4) .281(9) -.044(4) .023(5) .030(4)
O6 .056(2) .206(6) .292(8) .018(3) -.004(3) -.153(6)
O7 .068(2) .136(4) .162(4) -.032(2) .038(3) -.096(3)

loop_
_atom_type_symbol
_atom_type_description
_atom_type_scat_dispersion_real
_atom_type_scat_dispersion_imag
_atom_type_scat_source
C C .0033 .0016 'International Tables Vol C Tables 4.2.6.8 and 6.1.1.4'
H H .0000 .0000 'International Tables Vol C Tables 4.2.6.8 and 6.1.1.4'
N N .0061 .0033 'International Tables Vol C Tables 4.2.6.8 and 6.1.1.4'
O O .0106 .0060 'International Tables Vol C Tables 4.2.6.8 and 6.1.1.4'
Cl Cl .1484 .1585 'International Tables Vol C Tables 4.2.6.8 and 6.1.1.4'
Co Co .3494 .9721 'International Tables Vol C Tables 4.2.6.8 and 6.1.1.4'

loop_
_geom_angle_atom_site_label_1
_geom_angle_atom_site_label_2
_geom_angle_atom_site_label_3
_geom_angle
N5 Co1 N3 93.68(10)
N5 Co1 O1 84.11(9)
N3 Co1 O1 177.36(10)
N5 Co1 N4 90.58(11)
N3 Co1 N4 85.75(11)
O1 Co1 N4 95.70(10)
N5 Co1 N2 93.41(11)
N3 Co1 N2 86.85(11)
O1 Co1 N2 91.84(10)
N4 Co1 N2 171.80(10)
N5 Co1 N1 169.22(10)
N3 Co1 N1 96.78(10)
O1 Co1 N1 85.36(9)
N4 Co1 N1 92.77(10)
N2 Co1 N1 84.60(11)
O6 Cl1 O4 113.5(5)
O6 Cl1 O5 112.8(4)
O4 Cl1 O5 93.9(5)
O6 Cl1 O7 114.1(3)
O4 Cl1 O7 104.0(4)
O5 Cl1 O7 116.5(4)
C5 C6 N4 107.7(2)
N3 C5 C6 105.8(2)
N3 C4 C3 106.0(3)
N2 C3 C4 109.6(2)
N2 C2 C1 109.2(3)
N1 C1 C2 108.6(3)
O2 C7 O1 123.7(3)
O2 C7 C8 121.4(3)
O1 C7 C8 114.9(2)
N5 C8 C7 108.7(2)
N5 C8 C9 104.9(2)
C7 C8 C9 118.4(3)
C8 C9 C10 102.1(2)
C9 C10 C11 103.7(2)
O3 C11 N5 126.4(3)
O3 C11 C10 124.6(3)
N5 C11 C10 109.0(3)
C6 N4 Co1 109.51(18)
C5 N3 C4 117.3(2)
C5 N3 Co1 108.63(18)
C4 N3 Co1 109.79(19)
C2 N2 C3 114.6(3)
C2 N2 Co1 109.0(2)
C3 N2 Co1 109.01(17)
C1 N1 Co1 111.38(19)
C11 N5 C8 111.6(2)
C11 N5 Co1 135.4(2)
C8 N5 Co1 111.92(17)
C7 O1 Co1 116.14(18)

loop_
_geom_bond_atom_site_label_1
_geom_bond_atom_site_label_2
_geom_bond_distance
Co1 N5 1.907(2)
Co1 N3 1.921(2)
Co1 O1 1.9273(19)
Co1 N4 1.955(2)
Co1 N2 1.960(2)
Co1 N1 1.992(2)
Cl1 O6 1.336(4)
Cl1 O4 1.361(6)
Cl1 O5 1.391(5)
Cl1 O7 1.399(4)
C6 C5 1.496(5)
C6 N4 1.497(4)
C5 N3 1.476(4)
C4 N3 1.486(4)
C4 C3 1.517(4)
C3 N2 1.505(4)
C2 N2 1.463(4)
C2 C1 1.505(5)
C1 N1 1.498(4)
C7 O2 1.236(3)
C7 O1 1.282(3)
C7 C8 1.512(4)
C8 N5 1.460(4)
C8 C9 1.512(4)
C9 C10 1.515(5)
C10 C11 1.529(4)
C11 O3 1.247(4)
C11 N5 1.317(4)

loop_
_geom_hbond_atom_site_label_D
_geom_hbond_atom_site_label_H
_geom_hbond_atom_site_label_A
_geom_hbond_site_symmetry_A
_geom_hbond_distance_DH
_geom_hbond_distance_HA
_geom_hbond_distance_DA
_geom_hbond_angle_DHA
N4 H4C O4 3_545 .90 2.37 3.129(7) 142.6
N4 H4D O2 4 .90 1.98 2.873(3) 171.2
N4 H4D O1 4 .90 2.64 3.318(3) 132.3
N3 H3C O3 . .91 2.09 2.904(3) 148.3
N2 H2C O7 . .91 2.13 2.962(4) 151.1
N1 H1D O2 4 .90 2.42 2.957(4) 118.5
N1 H1C O3 2_564 .90 2.13 2.876(3) 139.3

loop_
_geom_torsion_atom_site_label_1
_geom_torsion_atom_site_label_2
_geom_torsion_atom_site_label_3
_geom_torsion_atom_site_label_4
_geom_torsion
N4 C6 C5 N3 49.6(3)
N3 C4 C3 N2 -45.4(4)
N2 C2 C1 N1 42.0(4)
O2 C7 C8 N5 -161.7(3)
O1 C7 C8 N5 20.2(4)
O2 C7 C8 C9 -42.2(4)
O1 C7 C8 C9 139.7(3)
N5 C8 C9 C10 -28.7(3)
C7 C8 C9 C10 -150.1(3)
C8 C9 C10 C11 26.5(4)
C9 C10 C11 O3 165.1(3)
C9 C10 C11 N5 -15.6(4)
C5 C6 N4 Co1 -30.4(3)
N5 Co1 N4 C6 -90.0(2)
N3 Co1 N4 C6 3.6(2)
O1 Co1 N4 C6 -174.14(18)
N2 Co1 N4 C6 29.2(8)
N1 Co1 N4 C6 100.2(2)
C6 C5 N3 C4 -171.9(3)
C6 C5 N3 Co1 -46.7(3)
C3 C4 N3 C5 167.1(3)
C3 C4 N3 Co1 42.5(3)
N5 Co1 N3 C5 114.7(2)
O1 Co1 N3 C5 148(2)
N4 Co1 N3 C5 24.35(19)
N2 Co1 N3 C5 -152.1(2)
N1 Co1 N3 C5 -67.9(2)
N5 Co1 N3 C4 -115.8(2)
O1 Co1 N3 C4 -83(2)
N4 Co1 N3 C4 153.9(2)
N2 Co1 N3 C4 -22.6(2)
N1 Co1 N3 C4 61.6(2)
C1 C2 N2 C3 78.7(4)
C1 C2 N2 Co1 -43.7(3)
C4 C3 N2 C2 -94.5(3)
C4 C3 N2 Co1 28.0(3)
N5 Co1 N2 C2 -144.1(2)
N3 Co1 N2 C2 122.4(2)
O1 Co1 N2 C2 -59.8(2)
N4 Co1 N2 C2 96.9(8)
N1 Co1 N2 C2 25.3(2)
N5 Co1 N2 C3 90.2(2)
N3 Co1 N2 C3 -3.3(2)
O1 Co1 N2 C3 174.4(2)
N4 Co1 N2 C3 -28.8(9)
N1 Co1 N2 C3 -100.4(2)
C2 C1 N1 Co1 -21.1(3)
N5 Co1 N1 C1 78.0(7)
N3 Co1 N1 C1 -88.1(2)
O1 Co1 N1 C1 90.4(2)
N4 Co1 N1 C1 -174.1(2)
N2 Co1 N1 C1 -1.9(2)
O3 C11 N5 C8 176.2(3)
C10 C11 N5 C8 -3.1(4)
O3 C11 N5 Co1 -17.1(6)
C10 C11 N5 Co1 163.6(3)
C7 C8 N5 C11 148.2(3)
C9 C8 N5 C11 20.7(3)
C7 C8 N5 Co1 -21.7(3)
C9 C8 N5 Co1 -149.3(2)
N3 Co1 N5 C11 26.3(3)
O1 Co1 N5 C11 -152.3(3)
N4 Co1 N5 C11 112.0(3)
N2 Co1 N5 C11 -60.8(3)
N1 Co1 N5 C11 -139.8(5)
N3 Co1 N5 C8 -167.1(2)
O1 Co1 N5 C8 14.36(19)
N4 Co1 N5 C8 -81.3(2)
N2 Co1 N5 C8 105.9(2)
N1 Co1 N5 C8 26.8(7)
O2 C7 O1 Co1 172.7(3)
C8 C7 O1 Co1 -9.2(3)
N5 Co1 O1 C7 -2.9(2)
N3 Co1 O1 C7 -36(2)
N4 Co1 O1 C7 87.1(2)
N2 Co1 O1 C7 -96.1(2)
N1 Co1 O1 C7 179.5(2)
